data_7718072
loop_
_publ_author_name
'Bagio, Stanley'
'Gonz&#xe1;lez, Jonay'
'Gable, Robert W.'
'Hall, Christopher R.'
'Boskovic, Colette'
'Giansiracusa, Marcus J.'

_publ_section_title
;
 Redox, spectroscopic and magnetic properties of
 <i>C</i><sub>3</sub>-symmetric rare earth complexes featuring atypical
 <i>ortho</i>-dioxolene binding.
;
_journal_issue 12
_journal_name_full 'Dalton transactions (Cambridge, England : 2003)'
_journal_page_first 5061
_journal_page_last 5074
_journal_paper_doi 10.1039/d4dt03474k
_journal_volume 54
_journal_year 2025
_chemical_absolute_configuration ad
_chemical_formula_moiety 'C36 H21 Br12 Ho N4 O6'
_chemical_formula_sum 'C36 H21 Br12 Ho N4 O6'
_chemical_formula_weight 1729.42
_space_group_crystal_system trigonal
_space_group_IT_number 161
_space_group_name_Hall 'R 3 -2"c'
_space_group_name_H-M_alt 'R 3 c :H'
_atom_sites_solution_hydrogens geom
_atom_sites_solution_primary dual
_audit_creation_method
;
Olex2 1.5
(compiled 2023.08.24 svn.re1ec1418 for OlexSys, GUI svn.r6817)
;
_audit_update_record
;
2024-11-28 deposited with the CCDC.	2025-02-14 downloaded from the CCDC.
;
_cell_angle_alpha 90
_cell_angle_beta 90
_cell_angle_gamma 120
_cell_formula_units_Z 6
_cell_length_a 13.12110(10)
_cell_length_b 13.12110(10)
_cell_length_c 46.2179(6)
_cell_measurement_reflns_used 23073
_cell_measurement_temperature 100.01(10)
_cell_measurement_theta_max 79.7810
_cell_measurement_theta_min 4.1370
_cell_volume 6890.99(12)
_computing_cell_refinement 'CrysAlisPro 1.171.40.14a (Rigaku OD, 2018)'
_computing_data_collection 'CrysAlisPro 1.171.40.14a (Rigaku OD, 2018)'
_computing_data_reduction 'CrysAlisPro 1.171.40.14a (Rigaku OD, 2018)'
_computing_molecular_graphics 'Olex2 1.5 (Dolomanov et al., 2009)'
_computing_publication_material 'Olex2 1.5 (Dolomanov et al., 2009)'
_computing_structure_refinement 'SHELXL 2019/3 (Sheldrick, 2015)'
_computing_structure_solution 'SHELXT 2018/2 (Sheldrick, 2018)'
_diffrn_ambient_environment N~2~
_diffrn_ambient_temperature 100.01(10)
_diffrn_detector 'CCD plate'
_diffrn_detector_type HyPix
_diffrn_measured_fraction_theta_full 1.000
_diffrn_measured_fraction_theta_max 0.998
_diffrn_measurement_details
;
List of Runs (angles in degrees, time in seconds):

  # Type    Start    End  Width  t~exp~   \w     \q     \k     \f   Frames
#--------------------------------------------------------------------------
  1  \w    -44.00  23.00   0.50    0.08    --  -47.51  38.00 150.00  134
  2  \w    -44.00  25.00   0.50    0.08    --  -47.51  38.00  30.00  138
  3  \w    -28.00  13.00   0.50    0.08    --  -47.51  19.00   0.00   82
  4  \w    -44.00  25.00   0.50    0.08    --  -47.51  38.00 -90.00  138
  5  \w   -122.00 -53.00   0.50    0.30    --  -91.75   0.00-180.00  138
  6  \w   -157.00-131.00   0.50    0.30    --  -91.75   0.00-180.00   52
  7  \w    -53.00 -14.00   0.50    0.08    --  -47.51 125.00-120.00   78
  8  \w    -85.00 -22.00   0.50    0.08    --  -47.51 125.00  90.00  126
  9  \w    148.00 173.00   0.50    0.30    --  113.25  77.00   0.00   50
 10  \w    143.00 168.00   0.50    0.30    --  113.25  61.00  30.00   50
 11  \w     98.00 137.00   0.50    0.30    --  113.25  77.00   0.00   78
 12  \w    101.00 162.00   0.50    0.30    --  113.25  45.00 -30.00  122
 13  \w    101.00 127.00   0.50    0.30    --  113.25  61.00  30.00   52
 14  \w    102.00 167.00   0.50    0.30    --  113.25  30.00 120.00  130
 15  \w    153.00 178.00   0.50    0.30    --  113.25  45.00 150.00   50
 16  \w    121.00 149.00   0.50    0.30    --  113.25  45.00 150.00   56
 17  \w    114.00 163.00   0.50    0.30    --  113.25  15.00  90.00   98
 18  \w    106.00 132.00   0.50    0.30    --  113.25  30.00 -90.00   52
 19  \w    100.00 176.00   0.50    0.30    --  113.25  15.00-150.00  152
 20  \w    136.00 165.00   0.50    0.30    --  113.25  30.00 -90.00   58
 21  \w     68.00  93.00   0.50    0.30    --  113.25 -94.00 120.00   50
 22  \w     66.00  92.00   0.50    0.08    --   47.51-125.00 120.00   52
 23  \w     74.00 104.00   0.50    0.30    --  113.25 -94.00   0.00   60
 24  \w     44.00  82.00   0.50    0.30    --  113.25-125.00 -30.00   76
 25  \w     51.00 102.00   0.50    0.30    --  113.25 -94.00 -90.00  102
 26  \w     73.00 103.00   0.50    0.30    --  113.25 -94.00-150.00   60
 27  \w     46.00 106.00   0.50    0.30    --  113.25 -94.00-120.00  120
 28  \w     45.00 111.00   0.50    0.30    --  113.25-125.00-180.00  132
 29  \w     47.00  92.00   0.50    0.08    --   47.51-125.00 -90.00   90
 30  \w     80.00 105.00   0.50    0.30    --  113.25 -94.00 -30.00   50
 31  \w     42.00  68.00   0.50    0.30    --  113.25 -94.00   0.00   52
 32  \w     66.00 105.00   0.50    0.30    --  113.25 -94.00 150.00   78
 33  \w     76.00 105.00   0.50    0.30    --  113.25 -94.00  90.00   58
 34  \w     52.00 103.00   0.50    0.30    --  113.25 -94.00  60.00  102
 35  \w     44.00  69.00   0.50    0.30    --  113.25 -94.00  90.00   50
 36  \w     76.00 103.00   0.50    0.30    --  113.25 -94.00  30.00   54
 37  \w     43.00  70.00   0.50    0.30    --  113.25 -94.00-180.00   54
 38  \w     78.00 103.00   0.50    0.30    --  113.25 -94.00-180.00   50
 39  \w     81.00 106.00   0.50    0.30    --  113.25 -94.00 -60.00   50
 40  \w     68.00  94.00   0.50    0.30    --  113.25 -77.00 -60.00   52
 41  \w     48.00  74.00   0.50    0.30    --  113.25 -77.00-180.00   52
 42  \w     45.00  73.00   0.50    0.30    --  113.25 -77.00   0.00   56
 43  \w     43.00  70.00   0.50    0.30    --  113.25 -61.00  30.00   54
 44  \w     42.00  67.00   0.50    0.30    --  113.25 -61.00  90.00   50
 45  \w     43.00  68.00   0.50    0.30    --  113.25 -77.00 120.00   50
 46  \w     44.00  70.00   0.50    0.30    --  113.25 -61.00   0.00   52
 47  \w     45.00  70.00   0.50    0.30    --  113.25 -61.00 150.00   50
 48  \w     43.00  71.00   0.50    0.30    --  113.25 -61.00 -60.00   56
 49  \w     46.00  71.00   0.50    0.30    --  113.25 -61.00 -90.00   50
 50  \w     42.00  67.00   0.50    0.30    --  113.25 -61.00-120.00   50
 51  \w     42.00  68.00   0.50    0.30    --  113.25 -61.00-180.00   52
;
_diffrn_measurement_device 'four-circle diffractometer'
_diffrn_measurement_device_type 'XtaLAB Synergy, Dualflex, HyPix'
_diffrn_measurement_method '\w scans'
_diffrn_orient_matrix_type 'CrysAlisPro convention (1999,Acta A55,543-557)'
_diffrn_orient_matrix_UB_11 -0.0457814000
_diffrn_orient_matrix_UB_12 0.0344972000
_diffrn_orient_matrix_UB_13 0.0268207000
_diffrn_orient_matrix_UB_21 -0.0162332000
_diffrn_orient_matrix_UB_22 -0.1102454000
_diffrn_orient_matrix_UB_23 0.0159524000
_diffrn_orient_matrix_UB_31 0.1265302000
_diffrn_orient_matrix_UB_32 0.0709955000
_diffrn_orient_matrix_UB_33 0.0117492000
_diffrn_radiation_monochromator mirror
_diffrn_radiation_probe x-ray
_diffrn_radiation_type 'Cu K\a'
_diffrn_radiation_wavelength 1.54184
_diffrn_reflns_av_R_equivalents 0.0417
_diffrn_reflns_av_unetI/netI 0.0259
_diffrn_reflns_Laue_measured_fraction_full 1.000
_diffrn_reflns_Laue_measured_fraction_max 0.998
_diffrn_reflns_limit_h_max 16
_diffrn_reflns_limit_h_min -15
_diffrn_reflns_limit_k_max 16
_diffrn_reflns_limit_k_min -16
_diffrn_reflns_limit_l_max 58
_diffrn_reflns_limit_l_min -58
_diffrn_reflns_number 28061
_diffrn_reflns_point_group_measured_fraction_full 0.991
_diffrn_reflns_point_group_measured_fraction_max 0.984
_diffrn_reflns_theta_full 67.684
_diffrn_reflns_theta_max 80.273
_diffrn_reflns_theta_min 4.336
_diffrn_source 'micro-focus sealed X-ray tube'
_diffrn_source_type 'PhotonJet (Cu) X-ray Source'
_exptl_absorpt_coefficient_mu 15.853
_exptl_absorpt_correction_T_max 0.572
_exptl_absorpt_correction_T_min 0.383
_exptl_absorpt_correction_type gaussian
_exptl_absorpt_process_details
;
CrysAlisPro 1.171.40.14a (Rigaku Oxford Diffraction, 2018)
Numerical absorption correction based on gaussian integration over
			a multifaceted crystal model
Empirical absorption correction using spherical harmonics,
 implemented in SCALE3 ABSPACK scaling algorithm.
;
_exptl_crystal_colour 'clear light colourless'
_exptl_crystal_colour_lustre clear
_exptl_crystal_colour_modifier light
_exptl_crystal_colour_primary colourless
_exptl_crystal_density_diffrn 2.500
_exptl_crystal_description block
_exptl_crystal_F_000 4800
_exptl_crystal_recrystallization_method 'From reaction'
_exptl_crystal_size_max 0.087
_exptl_crystal_size_mid 0.051
_exptl_crystal_size_min 0.046
_refine_diff_density_max 0.622
_refine_diff_density_min -1.006
_refine_diff_density_rms 0.132
_refine_ls_abs_structure_details
;
 Flack x determined using 1585 quotients [(I+)-(I-)]/[(I+)+(I-)]
 (Parsons, Flack and Wagner, Acta Cryst. B69 (2013) 249-259).
;
_refine_ls_abs_structure_Flack -0.046(10)
_refine_ls_extinction_method none
_refine_ls_goodness_of_fit_ref 1.164
_refine_ls_hydrogen_treatment constr
_refine_ls_matrix_type full
_refine_ls_number_parameters 179
_refine_ls_number_reflns 3308
_refine_ls_number_restraints 1
_refine_ls_restrained_S_all 1.164
_refine_ls_R_factor_all 0.0308
_refine_ls_R_factor_gt 0.0306
_refine_ls_shift/su_max 0.001
_refine_ls_shift/su_mean 0.000
_refine_ls_structure_factor_coef Fsqd
_refine_ls_weighting_details 'w=1/[\s^2^(Fo^2^)+(0.0515P)^2^+44.5980P] where P=(Fo^2^+2Fc^2^)/3'
_refine_ls_weighting_scheme calc
_refine_ls_wR_factor_gt 0.0902
_refine_ls_wR_factor_ref 0.0903
_reflns_Friedel_coverage 0.968
_reflns_Friedel_fraction_full 0.983
_reflns_Friedel_fraction_max 0.970
_reflns_number_gt 3282
_reflns_number_total 3308
_reflns_threshold_expression 'I > 2\s(I)'
_cod_data_source_file d4dt03474k2.cif
_cod_data_source_block sb01-05-ho1-xrd-100k_abs
_cod_depositor_comments 'Adding full bibliography for 7718068--7718078.cif.'
_cod_original_cell_volume 6890.98(14)
_cod_original_sg_symbol_H-M 'R 3 c'
_cod_database_code 7718072
_shelx_shelxl_version_number 2019/3
_chemical_oxdiff_formula 'Ho Br12 O6 N4 C36'
_chemical_oxdiff_usercomment 'colourless cube in oil 100K'
_shelx_space_group_comment
;
The symmetry employed for this shelxl refinement is uniquely defined
by the following loop, which should always be used as a source of
symmetry information in preference to the above space-group names.
They are only intended as comments.
;
_olex2_refinement_description
;
1.a Secondary CH2 refined with riding coordinates:
 C1(H1A,H1B)
1.b Aromatic/amide H refined with riding coordinates:
 C3(H3), C4(H4), C5(H5), C6(H6)
1.c Idealised tetrahedral OH refined as rotating group:
 O2(H2)
;
_olex2_submission_special_instructions 'No special instructions were received'
_oxdiff_exptl_absorpt_empirical_details
;
Empirical correction (ABSPACK) includes:
- Absorption correction using spherical harmonics
- Frame scaling
;
_oxdiff_exptl_absorpt_empirical_full_max 1.296
_oxdiff_exptl_absorpt_empirical_full_min 0.776

loop_
_space_group_symop_operation_xyz
'x, y, z'
'-y, x-y, z'
'-x+y, -x, z'
'-y, -x, z+1/2'
'-x+y, y, z+1/2'
'x, x-y, z+1/2'
'x+2/3, y+1/3, z+1/3'
'-y+2/3, x-y+1/3, z+1/3'
'-x+y+2/3, -x+1/3, z+1/3'
'-y+2/3, -x+1/3, z+5/6'
'-x+y+2/3, y+1/3, z+5/6'
'x+2/3, x-y+1/3, z+5/6'
'x+1/3, y+2/3, z+2/3'
'-y+1/3, x-y+2/3, z+2/3'
'-x+y+1/3, -x+2/3, z+2/3'
'-y+1/3, -x+2/3, z+7/6'
'-x+y+1/3, y+2/3, z+7/6'
'x+1/3, x-y+2/3, z+7/6'

loop_
_atom_site_label
_atom_site_type_symbol
_atom_site_fract_x
_atom_site_fract_y
_atom_site_fract_z
_atom_site_U_iso_or_equiv
_atom_site_adp_type
_atom_site_occupancy
_atom_site_site_symmetry_order
_atom_site_calc_flag
_atom_site_refinement_flags_posn
_atom_site_refinement_flags_adp
_atom_site_refinement_flags_occupancy
_atom_site_disorder_assembly
_atom_site_disorder_group
Ho1 Ho 0.666667 0.333333 0.52411(2) 0.0204(2) Uani 1 3 d S T P . .
Br1 Br 0.50996(8) 0.55084(8) 0.52914(2) 0.0247(2) Uani 1 1 d . . . . .
Br2 Br 0.58041(9) 0.80855(8) 0.49923(2) 0.0304(2) Uani 1 1 d . . . . .
Br3 Br 0.75645(9) 0.89839(8) 0.44164(2) 0.0302(2) Uani 1 1 d . . . . .
Br4 Br 0.83183(8) 0.71493(8) 0.41159(2) 0.0263(2) Uani 1 1 d . . . . .
O1 O 0.6080(5) 0.4227(5) 0.49404(12) 0.0220(12) Uani 1 1 d . . . . .
O2 O 0.7573(6) 0.5019(5) 0.44839(13) 0.0267(12) Uani 1 1 d . . . . .
H2 H 0.760926 0.460068 0.461674 0.040 Uiso 1 1 calc R U . . .
N1 N 0.666667 0.333333 0.5782(3) 0.033(3) Uani 1 3 d S T P . .
N2 N 0.7798(6) 0.5316(7) 0.54537(16) 0.0261(14) Uani 1 1 d . . . . .
C1 C 0.6657(9) 0.4397(9) 0.58847(19) 0.0350(19) Uani 1 1 d . . . . .
H1A H 0.686416 0.451549 0.609267 0.042 Uiso 1 1 calc R U . . .
H1B H 0.585301 0.427631 0.586372 0.042 Uiso 1 1 calc R U . . .
C2 C 0.7499(8) 0.5472(9) 0.5721(2) 0.0296(18) Uani 1 1 d . . . . .
C3 C 0.7927(8) 0.6614(9) 0.5832(2) 0.0314(19) Uani 1 1 d . . . . .
H3 H 0.770176 0.671850 0.602029 0.038 Uiso 1 1 calc R U . . .
C4 C 0.8667(8) 0.7575(9) 0.5669(3) 0.038(2) Uani 1 1 d . . . . .
H4 H 0.896273 0.834871 0.574217 0.045 Uiso 1 1 calc R U . . .
C5 C 0.8984(8) 0.7395(9) 0.5389(2) 0.0311(19) Uani 1 1 d . . . . .
H5 H 0.949767 0.803950 0.527029 0.037 Uiso 1 1 calc R U . . .
C6 C 0.8522(9) 0.6257(9) 0.5297(2) 0.0307(19) Uani 1 1 d . . . . .
H6 H 0.872955 0.612953 0.510874 0.037 Uiso 1 1 calc R U . . .
C7 C 0.6397(7) 0.5291(7) 0.48334(18) 0.0217(15) Uani 1 1 d . . . . .
C8 C 0.6017(7) 0.6031(7) 0.49494(19) 0.0214(15) Uani 1 1 d . . . . .
C9 C 0.6339(8) 0.7116(8) 0.48251(19) 0.0246(17) Uani 1 1 d . . . . .
C10 C 0.7050(8) 0.7487(7) 0.45812(19) 0.0225(16) Uani 1 1 d . . . . .
C11 C 0.7441(8) 0.6750(7) 0.44623(19) 0.0229(16) Uani 1 1 d . . . . .
C12 C 0.7145(7) 0.5689(7) 0.45913(19) 0.0212(15) Uani 1 1 d . . . . .

loop_
_atom_site_aniso_label
_atom_site_aniso_U_11
_atom_site_aniso_U_22
_atom_site_aniso_U_33
_atom_site_aniso_U_23
_atom_site_aniso_U_13
_atom_site_aniso_U_12
Ho1 0.0235(3) 0.0235(3) 0.0141(4) 0.000 0.000 0.01174(14)
Br1 0.0277(4) 0.0323(4) 0.0175(4) 0.0017(3) 0.0032(3) 0.0177(4)
Br2 0.0471(5) 0.0347(5) 0.0209(5) -0.0027(3) -0.0017(4) 0.0291(4)
Br3 0.0397(5) 0.0247(4) 0.0261(5) 0.0049(3) -0.0011(4) 0.0159(4)
Br4 0.0255(4) 0.0291(4) 0.0195(4) 0.0043(3) 0.0038(3) 0.0101(3)
O1 0.032(3) 0.021(3) 0.020(3) 0.008(2) 0.002(2) 0.018(2)
O2 0.033(3) 0.033(3) 0.018(3) 0.006(2) 0.006(2) 0.019(3)
N1 0.037(4) 0.037(4) 0.024(6) 0.000 0.000 0.019(2)
N2 0.026(3) 0.033(4) 0.022(3) -0.008(3) -0.004(3) 0.017(3)
C1 0.043(5) 0.040(5) 0.022(4) -0.004(3) 0.006(4) 0.021(4)
C2 0.029(4) 0.034(5) 0.028(4) -0.014(4) -0.007(3) 0.017(4)
C3 0.028(4) 0.038(5) 0.030(4) -0.017(4) -0.003(4) 0.019(4)
C4 0.029(4) 0.036(5) 0.047(6) -0.020(4) -0.006(4) 0.015(4)
C5 0.025(4) 0.029(4) 0.037(5) -0.011(4) -0.008(4) 0.012(3)
C6 0.030(4) 0.033(5) 0.031(5) -0.007(4) 0.001(4) 0.017(4)
C7 0.025(4) 0.024(4) 0.018(4) -0.005(3) -0.002(3) 0.014(3)
C8 0.024(4) 0.023(4) 0.018(4) -0.001(3) 0.000(3) 0.012(3)
C9 0.033(4) 0.025(4) 0.017(4) 0.001(3) -0.004(3) 0.016(4)
C10 0.028(4) 0.023(4) 0.021(4) 0.001(3) 0.000(3) 0.015(3)
C11 0.024(4) 0.025(4) 0.020(4) -0.002(3) -0.003(3) 0.012(3)
C12 0.022(3) 0.019(3) 0.019(4) -0.003(3) -0.001(3) 0.008(3)

loop_
_atom_type_symbol
_atom_type_description
_atom_type_scat_dispersion_real
_atom_type_scat_dispersion_imag
_atom_type_scat_source
C C 0.0181 0.0091 'International Tables Vol C Tables 4.2.6.8 and 6.1.1.4'
H H 0.0000 0.0000 'International Tables Vol C Tables 4.2.6.8 and 6.1.1.4'
Br Br -0.6763 1.2805 'International Tables Vol C Tables 4.2.6.8 and 6.1.1.4'
Ho Ho -14.9734 3.7046 'International Tables Vol C Tables 4.2.6.8 and 6.1.1.4'
N N 0.0311 0.0180 'International Tables Vol C Tables 4.2.6.8 and 6.1.1.4'
O O 0.0492 0.0322 'International Tables Vol C Tables 4.2.6.8 and 6.1.1.4'

loop_
_exptl_crystal_face_index_h
_exptl_crystal_face_index_k
_exptl_crystal_face_index_l
_exptl_crystal_face_perp_dist
8 -2 3 0.0139
2 -7 -18 0.0225
-8 3 -2 0.0367
-3 7 18 0.0230
3 2 23 0.0263
5 -3 -23 0.0286
-4 4 26 0.0283
3 -2 28 0.0275
-6 0 -21 0.0400
-7 -1 1 0.0315
-4 -2 18 0.0266
5 3 7 0.0265
-2 8 -7 0.0349
-7 2 -13 0.0372
-4 -4 -5 0.0322
3 -8 9 0.0219

loop_
_geom_angle_atom_site_label_1
_geom_angle_atom_site_label_2
_geom_angle_atom_site_label_3
_geom_angle
_geom_angle_site_symmetry_1
_geom_angle_site_symmetry_3
_geom_angle_publ_flag
O1 Ho1 O1 84.1(2) 2_655 3_665 ?
O1 Ho1 O1 84.1(2) 2_655 . ?
O1 Ho1 O1 84.1(2) 3_665 . ?
O1 Ho1 N1 129.36(15) 2_655 . ?
O1 Ho1 N1 129.36(15) . . ?
O1 Ho1 N1 129.36(15) 3_665 . ?
O1 Ho1 N2 164.0(2) 2_655 . ?
O1 Ho1 N2 85.5(2) 3_665 . ?
O1 Ho1 N2 164.0(2) . 3_665 ?
O1 Ho1 N2 82.9(2) . . ?
O1 Ho1 N2 85.5(2) . 2_655 ?
O1 Ho1 N2 164.0(2) 3_665 2_655 ?
O1 Ho1 N2 82.9(2) 3_665 3_665 ?
O1 Ho1 N2 82.9(2) 2_655 2_655 ?
O1 Ho1 N2 85.5(2) 2_655 3_665 ?
N2 Ho1 N1 66.50(18) 2_655 . ?
N2 Ho1 N1 66.50(18) 3_665 . ?
N2 Ho1 N1 66.51(19) . . ?
N2 Ho1 N2 105.2(2) . 2_655 ?
N2 Ho1 N2 105.2(2) 3_665 . ?
N2 Ho1 N2 105.2(2) 3_665 2_655 ?
C7 O1 Ho1 141.7(5) . . ?
C12 O2 H2 109.5 . . ?
C1 N1 Ho1 108.7(6) 2_655 . ?
C1 N1 Ho1 108.7(6) 3_665 . ?
C1 N1 Ho1 108.7(6) . . ?
C1 N1 C1 110.2(6) 2_655 . ?
C1 N1 C1 110.2(6) 3_665 . ?
C1 N1 C1 110.2(6) 3_665 2_655 ?
C2 N2 Ho1 117.4(6) . . ?
C6 N2 Ho1 122.3(6) . . ?
C6 N2 C2 119.1(8) . . ?
N1 C1 H1A 109.2 . . ?
N1 C1 H1B 109.2 . . ?
N1 C1 C2 112.2(8) . . ?
H1A C1 H1B 107.9 . . ?
C2 C1 H1A 109.2 . . ?
C2 C1 H1B 109.2 . . ?
N2 C2 C1 117.2(8) . . ?
N2 C2 C3 120.4(10) . . ?
C3 C2 C1 122.3(8) . . ?
C2 C3 H3 120.0 . . ?
C4 C3 C2 120.0(9) . . ?
C4 C3 H3 120.0 . . ?
C3 C4 H4 120.6 . . ?
C3 C4 C5 118.9(9) . . ?
C5 C4 H4 120.6 . . ?
C4 C5 H5 121.3 . . ?
C6 C5 C4 117.5(10) . . ?
C6 C5 H5 121.3 . . ?
N2 C6 C5 124.1(9) . . ?
N2 C6 H6 117.9 . . ?
C5 C6 H6 117.9 . . ?
O1 C7 C8 123.3(8) . . ?
O1 C7 C12 118.5(8) . . ?
C8 C7 C12 118.2(9) . . ?
C7 C8 Br1 116.7(6) . . ?
C9 C8 Br1 121.9(7) . . ?
C9 C8 C7 121.3(8) . . ?
C8 C9 Br2 119.5(7) . . ?
C10 C9 Br2 120.3(7) . . ?
C10 C9 C8 120.1(9) . . ?
C9 C10 Br3 121.4(7) . . ?
C9 C10 C11 119.1(9) . . ?
C11 C10 Br3 119.4(7) . . ?
C10 C11 Br4 121.3(6) . . ?
C12 C11 Br4 118.1(7) . . ?
C12 C11 C10 120.5(8) . . ?
O2 C12 C7 119.4(8) . . ?
O2 C12 C11 119.9(8) . . ?
C11 C12 C7 120.7(9) . . ?

loop_
_geom_bond_atom_site_label_1
_geom_bond_atom_site_label_2
_geom_bond_distance
_geom_bond_site_symmetry_2
_geom_bond_publ_flag
Ho1 O1 2.191(5) 2_655 ?
Ho1 O1 2.191(5) 3_665 ?
Ho1 O1 2.191(5) . ?
Ho1 N1 2.499(14) . ?
Ho1 N2 2.465(8) . ?
Ho1 N2 2.465(8) 2_655 ?
Ho1 N2 2.465(7) 3_665 ?
Br1 C8 1.895(9) . ?
Br2 C9 1.897(9) . ?
Br3 C10 1.889(8) . ?
Br4 C11 1.887(9) . ?
O1 C7 1.337(10) . ?
O2 H2 0.8400 . ?
O2 C12 1.352(11) . ?
N1 C1 1.481(11) 2_655 ?
N1 C1 1.481(10) . ?
N1 C1 1.481(10) 3_665 ?
N2 C2 1.343(12) . ?
N2 C6 1.334(14) . ?
C1 H1A 0.9900 . ?
C1 H1B 0.9900 . ?
C1 C2 1.491(14) . ?
C2 C3 1.408(12) . ?
C3 H3 0.9500 . ?
C3 C4 1.371(17) . ?
C4 H4 0.9500 . ?
C4 C5 1.411(16) . ?
C5 H5 0.9500 . ?
C5 C6 1.370(13) . ?
C6 H6 0.9500 . ?
C7 C8 1.401(12) . ?
C7 C12 1.406(10) . ?
C8 C9 1.390(12) . ?
C9 C10 1.387(9) . ?
C10 C11 1.413(12) . ?
C11 C12 1.380(12) . ?

loop_
_geom_torsion_atom_site_label_1
_geom_torsion_atom_site_label_2
_geom_torsion_atom_site_label_3
_geom_torsion_atom_site_label_4
_geom_torsion
_geom_torsion_site_symmetry_1
_geom_torsion_site_symmetry_2
_geom_torsion_site_symmetry_3
_geom_torsion_site_symmetry_4
_geom_torsion_publ_flag
Ho1 O1 C7 C8 -94.3(10) . . . . ?
Ho1 O1 C7 C12 86.0(10) . . . . ?
Ho1 N1 C1 C2 -44.3(8) . . . . ?
Ho1 N2 C2 C1 10.3(10) . . . . ?
Ho1 N2 C2 C3 -166.6(7) . . . . ?
Ho1 N2 C6 C5 166.5(7) . . . . ?
Br1 C8 C9 Br2 -2.3(11) . . . . ?
Br1 C8 C9 C10 177.4(5) . . . . ?
Br2 C9 C10 Br3 2.7(8) . . . . ?
Br2 C9 C10 C11 179.6(7) . . . . ?
Br3 C10 C11 Br4 -7.4(10) . . . . ?
Br3 C10 C11 C12 175.3(7) . . . . ?
Br4 C11 C12 O2 5.9(11) . . . . ?
Br4 C11 C12 C7 -173.7(6) . . . . ?
O1 C7 C8 Br1 4.6(11) . . . . ?
O1 C7 C8 C9 -177.9(8) . . . . ?
O1 C7 C12 O2 -3.6(10) . . . . ?
O1 C7 C12 C11 176.1(8) . . . . ?
N1 C1 C2 N2 24.0(12) . . . . ?
N1 C1 C2 C3 -159.2(9) . . . . ?
N2 C2 C3 C4 -1.0(14) . . . . ?
C1 N1 C1 C2 -163.3(8) 2_655 . . . ?
C1 N1 C1 C2 74.8(14) 3_665 . . . ?
C1 C2 C3 C4 -177.7(9) . . . . ?
C2 N2 C6 C5 -0.6(14) . . . . ?
C2 C3 C4 C5 0.3(14) . . . . ?
C3 C4 C5 C6 0.3(14) . . . . ?
C4 C5 C6 N2 -0.1(14) . . . . ?
C6 N2 C2 C1 178.0(8) . . . . ?
C6 N2 C2 C3 1.1(13) . . . . ?
C7 C8 C9 Br2 -179.7(6) . . . . ?
C7 C8 C9 C10 0.0(12) . . . . ?
C8 C7 C12 O2 176.7(8) . . . . ?
C8 C7 C12 C11 -3.6(11) . . . . ?
C8 C9 C10 Br3 -177.1(8) . . . . ?
C8 C9 C10 C11 -0.1(10) . . . . ?
C9 C10 C11 Br4 175.6(5) . . . . ?
C9 C10 C11 C12 -1.7(12) . . . . ?
C10 C11 C12 O2 -176.7(8) . . . . ?
C10 C11 C12 C7 3.6(13) . . . . ?
C12 C7 C8 Br1 -175.7(6) . . . . ?
C12 C7 C8 C9 1.8(12) . . . . ?

loop_
_exptl_oxdiff_crystal_face_indexfrac_h
_exptl_oxdiff_crystal_face_indexfrac_k
_exptl_oxdiff_crystal_face_indexfrac_l
_exptl_oxdiff_crystal_face_x
_exptl_oxdiff_crystal_face_y
_exptl_oxdiff_crystal_face_z
8.2009 -2.2786 3.3845 -0.3633 0.1721 0.9157
2.4986 -6.6534 -18.4126 -0.8378 0.3992 -0.3726
-8.3181 2.6613 -2.2905 0.4112 -0.1949 -0.8905
-2.9114 6.7505 18.1850 0.8539 -0.4069 0.3245
3.1542 2.4233 22.6159 0.5458 0.0424 0.8369
5.2833 -3.4384 -23.3023 -0.9855 -0.0784 0.1506
-4.0635 3.5842 25.5903 0.9960 0.0791 0.0410
2.8594 -1.7437 28.2236 0.5659 0.5960 0.5696
-5.6037 0.4923 -20.5492 -0.2776 -0.2911 -0.9155
-6.5168 -1.4906 0.6215 0.2636 0.2800 -0.9231
-4.2923 -2.4551 17.9192 0.5924 0.6262 -0.5069
5.3079 2.8190 7.4215 0.0533 -0.2786 0.9589
-1.8336 7.9279 -6.7126 0.1774 -0.9513 0.2520
-7.3606 1.7584 -12.9331 0.0508 -0.2807 -0.9585
-4.3893 -3.9872 -5.3653 -0.0805 0.4252 -0.9015
3.1169 -8.0658 8.8887 -0.1825 0.9804 -0.0738
